data_4124760
loop_
_publ_author_name
'Dhar, Debanjan'
'Yee, Gereon M.'
'Spaeth, Andrew D.'
'Boyce, David W.'
'Zhang, Hongtu'
'Dereli, B\"usra'
'Cramer, Christopher J.'
'Tolman, William B.'

_publ_section_title
;
 Perturbing the Copper(III)-Hydroxide Unit through Ligand Structural
 Variation.
;
_journal_issue 1
_journal_name_full 'Journal of the American Chemical Society'
_journal_page_first 356
_journal_page_last 368
_journal_paper_doi 10.1021/jacs.5b10985
_journal_volume 138
_journal_year 2016
_chemical_formula_moiety 'C63 H92 Cu2 N6 Na2 O7, 4(C H4 O)'
_chemical_formula_sum 'C67 H108 Cu2 N6 Na2 O11'
_chemical_formula_weight 1346.65
_space_group_crystal_system monoclinic
_space_group_IT_number 15
_space_group_name_Hall '-C 2yc'
_space_group_name_H-M_alt 'C 1 2/c 1'
_symmetry_space_group_name_Hall '-C 2yc'
_symmetry_space_group_name_H-M 'C 1 2/c 1'
_atom_sites_solution_hydrogens mixed
_audit_creation_method SHELXL-2014/7
_cell_angle_alpha 90
_cell_angle_beta 97.5196(12)
_cell_angle_gamma 90
_cell_formula_units_Z 4
_cell_length_a 28.2007(11)
_cell_length_b 10.4931(4)
_cell_length_c 24.5728(9)
_cell_measurement_reflns_used 9788
_cell_measurement_temperature 123(2)
_cell_measurement_theta_max 74.44
_cell_measurement_theta_min 3.16
_cell_volume 7208.9(5)
_computing_cell_refinement 'SAINT, Bruker'
_computing_data_collection 'APEX II, Bruker'
_computing_data_reduction 'SAINT, Bruker'
_computing_molecular_graphics 'SHELXTL, Bruker'
_computing_structure_refinement 'SHELXL-2014/7 (Sheldrick, 2014)'
_computing_structure_solution 'SHELXS-97 (Sheldrick, 1990)'
_diffrn_ambient_temperature 123(2)
_diffrn_measured_fraction_theta_full 0.997
_diffrn_measured_fraction_theta_max 0.994
_diffrn_measurement_device_type 'Bruker D8 Photon 100 CMOS'
_diffrn_measurement_method '\f and \w scans'
_diffrn_radiation_type CuK\a
_diffrn_radiation_wavelength 1.54178
_diffrn_reflns_av_R_equivalents 0.0309
_diffrn_reflns_av_unetI/netI 0.0197
_diffrn_reflns_laue_measured_fraction_full 0.997
_diffrn_reflns_laue_measured_fraction_max 0.994
_diffrn_reflns_limit_h_max 35
_diffrn_reflns_limit_h_min -34
_diffrn_reflns_limit_k_max 13
_diffrn_reflns_limit_k_min -12
_diffrn_reflns_limit_l_max 30
_diffrn_reflns_limit_l_min -27
_diffrn_reflns_number 44353
_diffrn_reflns_point_group_measured_fraction_full 0.997
_diffrn_reflns_point_group_measured_fraction_max 0.994
_diffrn_reflns_theta_full 67.679
_diffrn_reflns_theta_max 74.488
_diffrn_reflns_theta_min 3.161
_diffrn_source 'micro-focus sealed tube'
_exptl_absorpt_coefficient_mu 1.315
_exptl_absorpt_correction_T_max 0.8798
_exptl_absorpt_correction_T_min 0.7789
_exptl_absorpt_correction_type multi-scan
_exptl_absorpt_process_details 'SADABS, R. Blessing, 1995'
_exptl_crystal_colour purple
_exptl_crystal_density_diffrn 1.241
_exptl_crystal_density_method 'not measured'
_exptl_crystal_description block
_exptl_crystal_F_000 2880
_exptl_crystal_size_max 0.200
_exptl_crystal_size_mid 0.150
_exptl_crystal_size_min 0.100
_refine_diff_density_max 0.377
_refine_diff_density_min -0.270
_refine_diff_density_rms 0.050
_refine_ls_extinction_method none
_refine_ls_goodness_of_fit_ref 1.052
_refine_ls_hydrogen_treatment mixed
_refine_ls_matrix_type full
_refine_ls_number_parameters 439
_refine_ls_number_reflns 7329
_refine_ls_number_restraints 2
_refine_ls_restrained_S_all 1.052
_refine_ls_R_factor_all 0.0372
_refine_ls_R_factor_gt 0.0325
_refine_ls_shift/su_max 0.003
_refine_ls_shift/su_mean 0.000
_refine_ls_structure_factor_coef Fsqd
_refine_ls_weighting_details 'w=1/[\s^2^(Fo^2^)+(0.0449P)^2^+7.5051P] where P=(Fo^2^+2Fc^2^)/3'
_refine_ls_weighting_scheme calc
_refine_ls_wR_factor_gt 0.0856
_refine_ls_wR_factor_ref 0.0889
_reflns_Friedel_coverage 0.000
_reflns_number_gt 6582
_reflns_number_total 7329
_reflns_threshold_expression 'I > 2\s(I)'
_cod_data_source_file ja5b10985_si_001.cif
_cod_data_source_block '[Na][pipHLCuOH]'
_cod_depositor_comments 'Adding full bibliography for 4124756--4124761.cif.'
_cod_database_code 4124760
_shelx_shelxl_version_number 2014/7
_shelx_space_group_comment
;
The symmetry employed for this shelxl refinement is uniquely defined
by the following loop, which should always be used as a source of
symmetry information in preference to the above space-group names.
They are only intended as comments.
;
_shelx_estimated_absorpt_t_min 0.779
_shelx_estimated_absorpt_t_max 0.880

loop_
_space_group_symop_operation_xyz
'x, y, z'
'-x, y, -z+1/2'
'x+1/2, y+1/2, z'
'-x+1/2, y+1/2, -z+1/2'
'-x, -y, -z'
'x, -y, z-1/2'
'-x+1/2, -y+1/2, -z'
'x+1/2, -y+1/2, z-1/2'

loop_
_atom_site_label
_atom_site_type_symbol
_atom_site_fract_x
_atom_site_fract_y
_atom_site_fract_z
_atom_site_U_iso_or_equiv
_atom_site_adp_type
_atom_site_occupancy
_atom_site_site_symmetry_order
_atom_site_calc_flag
_atom_site_refinement_flags_posn
_atom_site_refinement_flags_adp
_atom_site_refinement_flags_occupancy
_atom_site_disorder_assembly
_atom_site_disorder_group
Cu1 Cu 0.62336(2) 0.64898(2) 1.42515(2) 0.01615(7) Uani 1 1 d . . . . .
N1 N 0.61591(4) 0.59185(12) 1.34768(5) 0.0191(2) Uani 1 1 d . . . . .
O1 O 0.55975(4) 0.50807(14) 1.28050(5) 0.0403(3) Uani 1 1 d . . . . .
C1 C 0.57178(5) 0.56004(16) 1.32579(6) 0.0252(3) Uani 1 1 d . . . . .
O2 O 0.54989(4) 0.72094(12) 1.55368(4) 0.0275(2) Uani 1 1 d . . . . .
N2 N 0.55417(4) 0.60337(14) 1.41803(5) 0.0221(3) Uani 1 1 d . . . . .
C2 C 0.53265(5) 0.60191(18) 1.35968(6) 0.0274(3) Uani 1 1 d . . . . .
H2A H 0.5058 0.5391 1.3547 0.033 Uiso 1 1 calc R U . . .
O3 O 0.68881(4) 0.69063(11) 1.43761(4) 0.0228(2) Uani 1 1 d D . . . .
N3 N 0.61107(4) 0.68868(12) 1.50094(5) 0.0171(2) Uani 1 1 d . . . . .
C3 C 0.51435(6) 0.7320(2) 1.33966(6) 0.0336(4) Uani 1 1 d . . . . .
H3A H 0.4953 0.7229 1.3031 0.040 Uiso 1 1 calc R U . . .
H3B H 0.5419 0.7881 1.3356 0.040 Uiso 1 1 calc R U . . .
C4 C 0.48361(6) 0.7940(2) 1.37886(7) 0.0368(4) Uani 1 1 d . . . . .
H4A H 0.4549 0.7412 1.3814 0.044 Uiso 1 1 calc R U . . .
H4B H 0.4730 0.8793 1.3650 0.044 Uiso 1 1 calc R U . . .
C5 C 0.51303(6) 0.80611(18) 1.43536(7) 0.0314(4) Uani 1 1 d . . . . .
H5A H 0.4934 0.8470 1.4610 0.038 Uiso 1 1 calc R U . . .
H5B H 0.5411 0.8612 1.4327 0.038 Uiso 1 1 calc R U . . .
C6 C 0.52995(5) 0.67583(16) 1.45783(6) 0.0239(3) Uani 1 1 d . . . . .
H6A H 0.5020 0.6260 1.4674 0.029 Uiso 1 1 calc R U . . .
C7 C 0.56594(5) 0.69525(15) 1.50935(6) 0.0203(3) Uani 1 1 d . . . . .
C8 C 0.65341(5) 0.57058(14) 1.31471(5) 0.0191(3) Uani 1 1 d . . . . .
C9 C 0.68171(5) 0.46098(15) 1.32260(6) 0.0232(3) Uani 1 1 d . . . . .
C10 C 0.71933(6) 0.44584(16) 1.29135(7) 0.0291(3) Uani 1 1 d . . . . .
H10A H 0.7393 0.3729 1.2969 0.035 Uiso 1 1 calc R U . . .
C11 C 0.72796(6) 0.53504(17) 1.25254(7) 0.0299(3) Uani 1 1 d . . . . .
H11A H 0.7536 0.5232 1.2316 0.036 Uiso 1 1 calc R U . . .
C12 C 0.69906(5) 0.64199(16) 1.24418(6) 0.0252(3) Uani 1 1 d . . . . .
H12A H 0.7048 0.7022 1.2169 0.030 Uiso 1 1 calc R U . . .
C13 C 0.66167(5) 0.66268(14) 1.27511(6) 0.0205(3) Uani 1 1 d . . . . .
C14 C 0.63090(5) 0.78248(15) 1.26737(6) 0.0244(3) Uani 1 1 d . . . . .
H14A H 0.5971 0.7569 1.2701 0.029 Uiso 1 1 calc R U . . .
C15 C 0.64586(7) 0.87928(16) 1.31324(7) 0.0323(4) Uani 1 1 d . . . . .
H15A H 0.6445 0.8390 1.3490 0.048 Uiso 1 1 calc R U . . .
H15B H 0.6241 0.9524 1.3091 0.048 Uiso 1 1 calc R U . . .
H15C H 0.6786 0.9082 1.3110 0.048 Uiso 1 1 calc R U . . .
C16 C 0.63159(7) 0.84677(18) 1.21159(7) 0.0337(4) Uani 1 1 d . . . . .
H16A H 0.6078 0.9153 1.2072 0.051 Uiso 1 1 calc R U . . .
H16B H 0.6240 0.7838 1.1823 0.051 Uiso 1 1 calc R U . . .
H16C H 0.6634 0.8824 1.2096 0.051 Uiso 1 1 calc R U . . .
C17 C 0.67253(6) 0.35963(15) 1.36425(7) 0.0293(3) Uani 1 1 d . . . . .
H17A H 0.6407 0.3780 1.3763 0.035 Uiso 1 1 calc R U . . .
C18 C 0.70997(8) 0.36483(17) 1.41484(7) 0.0390(4) Uani 1 1 d . . . . .
H18A H 0.7031 0.2989 1.4409 0.059 Uiso 1 1 calc R U . . .
H18B H 0.7092 0.4488 1.4321 0.059 Uiso 1 1 calc R U . . .
H18C H 0.7417 0.3502 1.4040 0.059 Uiso 1 1 calc R U . . .
C19 C 0.67047(9) 0.22564(19) 1.34009(8) 0.0487(5) Uani 1 1 d . . . . .
H19A H 0.6448 0.2211 1.3091 0.073 Uiso 1 1 calc R U . . .
H19B H 0.6642 0.1641 1.3683 0.073 Uiso 1 1 calc R U . . .
H19C H 0.7011 0.2055 1.3273 0.073 Uiso 1 1 calc R U . . .
C20 C 0.64763(5) 0.71400(14) 1.54549(5) 0.0176(3) Uani 1 1 d . . . . .
C21 C 0.65941(5) 0.83993(15) 1.56045(6) 0.0219(3) Uani 1 1 d . . . . .
C22 C 0.69599(6) 0.86073(17) 1.60377(7) 0.0283(3) Uani 1 1 d . . . . .
H22A H 0.7040 0.9455 1.6150 0.034 Uiso 1 1 calc R U . . .
C23 C 0.72063(5) 0.76031(19) 1.63051(6) 0.0311(4) Uani 1 1 d . . . . .
H23A H 0.7450 0.7761 1.6603 0.037 Uiso 1 1 calc R U . . .
C24 C 0.70980(6) 0.63653(17) 1.61385(7) 0.0298(4) Uani 1 1 d . . . . .
H24A H 0.7277 0.5681 1.6316 0.036 Uiso 1 1 calc R U . . .
C25 C 0.67313(5) 0.61025(15) 1.57144(6) 0.0226(3) Uani 1 1 d . . . . .
C26 C 0.65941(6) 0.47519(16) 1.55443(7) 0.0305(4) Uani 1 1 d . . . . .
H26A H 0.6494 0.4756 1.5139 0.037 Uiso 1 1 calc R U . . .
C27 C 0.70042(7) 0.37983(19) 1.56626(9) 0.0414(4) Uani 1 1 d . . . . .
H27A H 0.7282 0.4103 1.5498 0.062 Uiso 1 1 calc R U . . .
H27B H 0.6903 0.2968 1.5505 0.062 Uiso 1 1 calc R U . . .
H27C H 0.7091 0.3712 1.6060 0.062 Uiso 1 1 calc R U . . .
C28 C 0.61642(7) 0.43113(19) 1.58162(10) 0.0478(5) Uani 1 1 d . . . . .
H28A H 0.5903 0.4927 1.5738 0.072 Uiso 1 1 calc R U . . .
H28B H 0.6256 0.4251 1.6214 0.072 Uiso 1 1 calc R U . . .
H28C H 0.6058 0.3474 1.5671 0.072 Uiso 1 1 calc R U . . .
C29 C 0.63471(6) 0.95161(15) 1.52951(7) 0.0293(3) Uani 1 1 d . . . . .
H29A H 0.6056 0.9183 1.5062 0.035 Uiso 1 1 calc R U . . .
C30 C 0.66739(7) 1.0105(2) 1.49144(8) 0.0417(4) Uani 1 1 d . . . . .
H30A H 0.6746 0.9469 1.4645 0.063 Uiso 1 1 calc R U . . .
H30B H 0.6972 1.0387 1.5131 0.063 Uiso 1 1 calc R U . . .
H30C H 0.6513 1.0837 1.4723 0.063 Uiso 1 1 calc R U . . .
C31 C 0.61842(9) 1.0518(2) 1.56811(10) 0.0521(6) Uani 1 1 d . . . . .
H31A H 0.5994 1.0109 1.5938 0.078 Uiso 1 1 calc R U . . .
H31B H 0.5989 1.1162 1.5466 0.078 Uiso 1 1 calc R U . . .
H31C H 0.6465 1.0928 1.5886 0.078 Uiso 1 1 calc R U . . .
Na1 Na 0.7500 0.7500 1.5000 0.02818(19) Uani 1 2 d S . P . .
O4 O 0.45873(5) 0.33423(14) 1.06130(6) 0.0448(3) Uani 1 1 d . . . . .
H4C H 0.4877 0.3211 1.0583 0.067 Uiso 1 1 calc R U . . .
C32 C 0.43982(10) 0.2279(3) 1.08447(16) 0.0874(11) Uani 1 1 d . . . . .
H32A H 0.4051 0.2252 1.0736 0.131 Uiso 1 1 calc R U . . .
H32B H 0.4466 0.2329 1.1246 0.131 Uiso 1 1 calc R U . . .
H32C H 0.4544 0.1506 1.0716 0.131 Uiso 1 1 calc R U . . .
Na2 Na 0.51051(4) 0.38311(11) 1.23270(5) 0.0222(2) Uani 0.5 1 d . . P . .
O6 O 0.50218(15) 0.1932(3) 1.22695(14) 0.0623(9) Uani 0.5 1 d . . P . .
H6B H 0.4973 0.1887 1.1925 0.093 Uiso 0.5 1 calc R U P . .
C34 C 0.5000 0.0671(4) 1.2500 0.118(2) Uani 1 2 d S T P . .
H34A H 0.5042 0.0033 1.2219 0.177 Uiso 0.5 1 calc R U P . .
H34B H 0.4688 0.0547 1.2628 0.177 Uiso 0.5 1 calc R U P . .
H34C H 0.5254 0.0575 1.2810 0.177 Uiso 0.5 1 calc R U P . .
H7 H 0.5539(7) 0.526(2) 1.4274(8) 0.030(5) Uiso 1 1 d . . . . .
O5 O 0.55810(9) 0.3162(3) 1.16686(10) 0.0495(5) Uani 0.557(2) 1 d D . P A 1
H5C H 0.5401 0.2766 1.1856 0.074 Uiso 0.557(2) 1 calc R U P A 1
C33 C 0.6075(7) 0.300(3) 1.1912(15) 0.085(4) Uani 0.557(2) 1 d D . P A 1
H33A H 0.6289 0.3290 1.1653 0.128 Uiso 0.557(2) 1 calc R U P A 1
H33B H 0.6137 0.2102 1.2000 0.128 Uiso 0.557(2) 1 calc R U P A 1
H33C H 0.6134 0.3510 1.2250 0.128 Uiso 0.557(2) 1 calc R U P A 1
O5' O 0.56899(11) 0.1935(4) 1.15956(12) 0.0495(5) Uani 0.443(2) 1 d D . P A 2
H5'A H 0.5485 0.1754 1.1803 0.074 Uiso 0.443(2) 1 calc R U P A 2
C33' C 0.6060(9) 0.276(4) 1.1891(19) 0.085(4) Uani 0.443(2) 1 d D . P A 2
H33D H 0.6369 0.2317 1.1924 0.128 Uiso 0.443(2) 1 calc R U P A 2
H33E H 0.5977 0.2944 1.2257 0.128 Uiso 0.443(2) 1 calc R U P A 2
H33F H 0.6080 0.3552 1.1687 0.128 Uiso 0.443(2) 1 calc R U P A 2
H3D H 0.6997(7) 0.678(2) 1.4080(5) 0.041(6) Uiso 1 1 d D . . . .

loop_
_atom_site_aniso_label
_atom_site_aniso_U_11
_atom_site_aniso_U_22
_atom_site_aniso_U_33
_atom_site_aniso_U_23
_atom_site_aniso_U_13
_atom_site_aniso_U_12
Cu1 0.01204(11) 0.02222(12) 0.01387(11) -0.00242(7) 0.00053(7) -0.00132(7)
N1 0.0153(5) 0.0258(6) 0.0159(5) -0.0038(5) 0.0009(4) -0.0017(5)
O1 0.0234(6) 0.0691(9) 0.0273(6) -0.0237(6) -0.0011(5) -0.0055(6)
C1 0.0189(7) 0.0367(9) 0.0192(7) -0.0064(6) -0.0005(5) -0.0026(6)
O2 0.0183(5) 0.0464(7) 0.0184(5) -0.0038(5) 0.0044(4) -0.0002(5)
N2 0.0155(6) 0.0322(7) 0.0181(6) -0.0030(5) 0.0009(4) -0.0028(5)
C2 0.0142(6) 0.0476(10) 0.0193(7) -0.0075(7) -0.0014(5) -0.0047(6)
O3 0.0150(5) 0.0354(6) 0.0181(5) -0.0053(4) 0.0030(4) -0.0034(4)
N3 0.0140(5) 0.0225(6) 0.0145(5) -0.0009(4) 0.0005(4) -0.0005(4)
C3 0.0203(7) 0.0613(12) 0.0185(7) 0.0007(7) -0.0004(6) 0.0096(7)
C4 0.0203(8) 0.0657(13) 0.0237(8) 0.0013(8) 0.0000(6) 0.0144(8)
C5 0.0216(7) 0.0485(10) 0.0235(8) -0.0029(7) 0.0008(6) 0.0122(7)
C6 0.0130(6) 0.0409(9) 0.0177(7) -0.0033(6) 0.0020(5) -0.0017(6)
C7 0.0169(6) 0.0265(7) 0.0173(7) 0.0001(5) 0.0015(5) -0.0007(6)
C8 0.0169(6) 0.0253(7) 0.0146(6) -0.0061(5) -0.0002(5) -0.0024(5)
C9 0.0220(7) 0.0251(7) 0.0218(7) -0.0048(6) 0.0008(6) -0.0006(6)
C10 0.0260(8) 0.0313(8) 0.0304(8) -0.0063(7) 0.0049(6) 0.0064(6)
C11 0.0236(7) 0.0424(10) 0.0250(8) -0.0083(7) 0.0081(6) 0.0018(7)
C12 0.0226(7) 0.0357(8) 0.0175(7) -0.0024(6) 0.0029(6) -0.0054(6)
C13 0.0178(7) 0.0271(7) 0.0157(6) -0.0045(5) -0.0017(5) -0.0026(6)
C14 0.0221(7) 0.0285(8) 0.0219(7) 0.0012(6) -0.0002(6) -0.0003(6)
C15 0.0411(9) 0.0260(8) 0.0285(8) -0.0017(6) -0.0001(7) 0.0018(7)
C16 0.0339(9) 0.0387(10) 0.0265(8) 0.0063(7) -0.0032(7) 0.0012(7)
C17 0.0312(8) 0.0256(8) 0.0316(8) 0.0006(6) 0.0055(7) 0.0026(6)
C18 0.0571(12) 0.0292(9) 0.0291(9) 0.0026(7) -0.0009(8) 0.0033(8)
C19 0.0754(15) 0.0295(10) 0.0392(10) -0.0033(8) 0.0007(10) -0.0108(9)
C20 0.0135(6) 0.0264(7) 0.0132(6) -0.0006(5) 0.0025(5) -0.0011(5)
C21 0.0176(7) 0.0279(8) 0.0206(7) -0.0049(6) 0.0038(5) -0.0004(6)
C22 0.0218(7) 0.0384(9) 0.0246(8) -0.0114(7) 0.0030(6) -0.0071(6)
C23 0.0189(7) 0.0560(11) 0.0172(7) -0.0018(7) -0.0016(6) -0.0075(7)
C24 0.0212(7) 0.0442(10) 0.0224(7) 0.0106(7) -0.0027(6) -0.0007(7)
C25 0.0185(7) 0.0303(8) 0.0189(7) 0.0058(6) 0.0019(5) -0.0020(6)
C26 0.0289(8) 0.0264(8) 0.0350(9) 0.0093(7) -0.0008(7) 0.0006(7)
C27 0.0421(10) 0.0341(10) 0.0471(11) 0.0104(8) 0.0021(8) 0.0093(8)
C28 0.0393(10) 0.0312(10) 0.0742(15) 0.0158(9) 0.0125(10) -0.0053(8)
C29 0.0266(8) 0.0222(8) 0.0378(9) -0.0074(7) -0.0002(7) 0.0021(6)
C30 0.0507(11) 0.0422(11) 0.0331(9) 0.0080(8) 0.0085(8) 0.0145(9)
C31 0.0641(14) 0.0339(10) 0.0641(14) -0.0061(9) 0.0303(11) 0.0132(10)
Na1 0.0175(4) 0.0344(5) 0.0296(4) -0.0063(4) -0.0080(3) -0.0029(3)
O4 0.0274(6) 0.0525(8) 0.0567(9) 0.0014(7) 0.0142(6) 0.0114(6)
C32 0.0584(16) 0.0605(17) 0.157(3) -0.0379(19) 0.0635(19) -0.0254(13)
Na2 0.0191(6) 0.0237(6) 0.0228(6) 0.0006(4) -0.0008(4) 0.0013(4)
O6 0.091(3) 0.0400(16) 0.064(2) -0.0126(14) 0.041(2) -0.0077(17)
C34 0.188(6) 0.043(2) 0.144(5) 0.000 0.103(5) 0.000
O5 0.0393(10) 0.0844(16) 0.0260(9) 0.0030(10) 0.0088(8) 0.0092(11)
C33 0.0438(17) 0.181(12) 0.031(3) -0.001(5) 0.0032(12) 0.007(3)
O5' 0.0393(10) 0.0844(16) 0.0260(9) 0.0030(10) 0.0088(8) 0.0092(11)
C33' 0.0438(17) 0.181(12) 0.031(3) -0.001(5) 0.0032(12) 0.007(3)

loop_
_atom_type_symbol
_atom_type_description
_atom_type_scat_dispersion_real
_atom_type_scat_dispersion_imag
_atom_type_scat_source
C C 0.0181 0.0091 'International Tables Vol C Tables 4.2.6.8 and 6.1.1.4'
H H 0.0000 0.0000 'International Tables Vol C Tables 4.2.6.8 and 6.1.1.4'
N N 0.0311 0.0180 'International Tables Vol C Tables 4.2.6.8 and 6.1.1.4'
O O 0.0492 0.0322 'International Tables Vol C Tables 4.2.6.8 and 6.1.1.4'
Cu Cu -1.9646 0.5888 'International Tables Vol C Tables 4.2.6.8 and 6.1.1.4'
Na Na 0.1353 0.1239 'International Tables Vol C Tables 4.2.6.8 and 6.1.1.4'

loop_
_geom_angle_atom_site_label_1
_geom_angle_atom_site_label_2
_geom_angle_atom_site_label_3
_geom_angle
_geom_angle_site_symmetry_1
_geom_angle_site_symmetry_3
O3 Cu1 N1 101.84(5) . .
O3 Cu1 N3 94.97(5) . .
N1 Cu1 N3 163.10(5) . .
O3 Cu1 N2 175.69(5) . .
N1 Cu1 N2 82.16(5) . .
N3 Cu1 N2 80.99(5) . .
C1 N1 C8 116.92(12) . .
C1 N1 Cu1 116.11(10) . .
C8 N1 Cu1 126.72(9) . .
C1 O1 Na2 146.92(12) . .
C1 O1 Na2 119.41(11) . 2_657
Na2 O1 Na2 27.66(6) . 2_657
O1 C1 N1 126.97(14) . .
O1 C1 C2 118.68(13) . .
N1 C1 C2 114.21(12) . .
C6 N2 C2 118.71(12) . .
C6 N2 Cu1 110.54(9) . .
C2 N2 Cu1 111.05(9) . .
C6 N2 H7 107.2(14) . .
C2 N2 H7 103.5(13) . .
Cu1 N2 H7 104.6(13) . .
N2 C2 C3 112.51(14) . .
N2 C2 C1 107.23(12) . .
C3 C2 C1 108.69(14) . .
N2 C2 H2A 109.5 . .
C3 C2 H2A 109.5 . .
C1 C2 H2A 109.5 . .
Cu1 O3 Na1 145.75(5) . .
Cu1 O3 H3D 106.5(15) . .
Na1 O3 H3D 107.6(15) . .
C7 N3 C20 119.06(12) . .
C7 N3 Cu1 116.71(9) . .
C20 N3 Cu1 124.20(9) . .
C2 C3 C4 112.09(15) . .
C2 C3 H3A 109.2 . .
C4 C3 H3A 109.2 . .
C2 C3 H3B 109.2 . .
C4 C3 H3B 109.2 . .
H3A C3 H3B 107.9 . .
C3 C4 C5 108.92(13) . .
C3 C4 H4A 109.9 . .
C5 C4 H4A 109.9 . .
C3 C4 H4B 109.9 . .
C5 C4 H4B 109.9 . .
H4A C4 H4B 108.3 . .
C4 C5 C6 111.15(15) . .
C4 C5 H5A 109.4 . .
C6 C5 H5A 109.4 . .
C4 C5 H5B 109.4 . .
C6 C5 H5B 109.4 . .
H5A C5 H5B 108.0 . .
N2 C6 C5 111.82(13) . .
N2 C6 C7 107.63(11) . .
C5 C6 C7 108.79(13) . .
N2 C6 H6A 109.5 . .
C5 C6 H6A 109.5 . .
C7 C6 H6A 109.5 . .
O2 C7 N3 127.54(13) . .
O2 C7 C6 117.97(12) . .
N3 C7 C6 114.41(12) . .
C9 C8 C13 121.03(13) . .
C9 C8 N1 120.02(13) . .
C13 C8 N1 118.95(13) . .
C10 C9 C8 118.54(15) . .
C10 C9 C17 119.89(14) . .
C8 C9 C17 121.58(14) . .
C11 C10 C9 121.17(15) . .
C11 C10 H10A 119.4 . .
C9 C10 H10A 119.4 . .
C10 C11 C12 119.86(14) . .
C10 C11 H11A 120.1 . .
C12 C11 H11A 120.1 . .
C11 C12 C13 121.11(15) . .
C11 C12 H12A 119.4 . .
C13 C12 H12A 119.4 . .
C12 C13 C8 118.26(14) . .
C12 C13 C14 121.24(14) . .
C8 C13 C14 120.49(13) . .
C13 C14 C16 113.66(13) . .
C13 C14 C15 110.89(12) . .
C16 C14 C15 109.37(14) . .
C13 C14 H14A 107.6 . .
C16 C14 H14A 107.6 . .
C15 C14 H14A 107.6 . .
C14 C15 H15A 109.5 . .
C14 C15 H15B 109.5 . .
H15A C15 H15B 109.5 . .
C14 C15 H15C 109.5 . .
H15A C15 H15C 109.5 . .
H15B C15 H15C 109.5 . .
C14 C16 H16A 109.5 . .
C14 C16 H16B 109.5 . .
H16A C16 H16B 109.5 . .
C14 C16 H16C 109.5 . .
H16A C16 H16C 109.5 . .
H16B C16 H16C 109.5 . .
C9 C17 C18 111.30(14) . .
C9 C17 C19 112.57(15) . .
C18 C17 C19 109.75(15) . .
C9 C17 H17A 107.7 . .
C18 C17 H17A 107.7 . .
C19 C17 H17A 107.7 . .
C17 C18 H18A 109.5 . .
C17 C18 H18B 109.5 . .
H18A C18 H18B 109.5 . .
C17 C18 H18C 109.5 . .
H18A C18 H18C 109.5 . .
H18B C18 H18C 109.5 . .
C17 C19 H19A 109.5 . .
C17 C19 H19B 109.5 . .
H19A C19 H19B 109.5 . .
C17 C19 H19C 109.5 . .
H19A C19 H19C 109.5 . .
H19B C19 H19C 109.5 . .
C21 C20 C25 121.37(13) . .
C21 C20 N3 119.99(13) . .
C25 C20 N3 118.52(13) . .
C22 C21 C20 118.23(14) . .
C22 C21 C29 120.37(14) . .
C20 C21 C29 121.36(13) . .
C23 C22 C21 121.21(15) . .
C23 C22 H22A 119.4 . .
C21 C22 H22A 119.4 . .
C22 C23 C24 119.86(14) . .
C22 C23 H23A 120.1 . .
C24 C23 H23A 120.1 . .
C23 C24 C25 121.29(15) . .
C23 C24 H24A 119.4 . .
C25 C24 H24A 119.4 . .
C24 C25 C20 117.97(15) . .
C24 C25 C26 121.92(14) . .
C20 C25 C26 120.08(13) . .
C25 C26 C27 113.62(15) . .
C25 C26 C28 110.54(15) . .
C27 C26 C28 110.01(15) . .
C25 C26 H26A 107.5 . .
C27 C26 H26A 107.5 . .
C28 C26 H26A 107.5 . .
C26 C27 H27A 109.5 . .
C26 C27 H27B 109.5 . .
H27A C27 H27B 109.5 . .
C26 C27 H27C 109.5 . .
H27A C27 H27C 109.5 . .
H27B C27 H27C 109.5 . .
C26 C28 H28A 109.5 . .
C26 C28 H28B 109.5 . .
H28A C28 H28B 109.5 . .
C26 C28 H28C 109.5 . .
H28A C28 H28C 109.5 . .
H28B C28 H28C 109.5 . .
C21 C29 C31 112.14(15) . .
C21 C29 C30 110.22(14) . .
C31 C29 C30 110.88(16) . .
C21 C29 H29A 107.8 . .
C31 C29 H29A 107.8 . .
C30 C29 H29A 107.8 . .
C29 C30 H30A 109.5 . .
C29 C30 H30B 109.5 . .
H30A C30 H30B 109.5 . .
C29 C30 H30C 109.5 . .
H30A C30 H30C 109.5 . .
H30B C30 H30C 109.5 . .
C29 C31 H31A 109.5 . .
C29 C31 H31B 109.5 . .
H31A C31 H31B 109.5 . .
C29 C31 H31C 109.5 . .
H31A C31 H31C 109.5 . .
H31B C31 H31C 109.5 . .
O3 Na1 O3 180.00(5) . 7_668
O3 Na1 H3D 17.7(3) . .
O3 Na1 H3D 162.3(3) 7_668 .
C32 O4 H4C 109.5 . .
O4 C32 H32A 109.5 . .
O4 C32 H32B 109.5 . .
H32A C32 H32B 109.5 . .
O4 C32 H32C 109.5 . .
H32A C32 H32C 109.5 . .
H32B C32 H32C 109.5 . .
Na2 Na2 O1 87.28(10) 2_657 .
Na2 Na2 O6 62.03(9) 2_657 2_657
O1 Na2 O6 115.11(12) . 2_657
Na2 Na2 O1 65.06(9) 2_657 2_657
O1 Na2 O1 101.95(8) . 2_657
O6 Na2 O1 111.66(11) 2_657 2_657
C34 O6 H6B 109.5 . .
O6 C34 H34A 109.5 . .
O6 C34 H34B 109.5 . .
H34A C34 H34B 109.5 . .
O6 C34 H34C 109.5 . .
H34A C34 H34C 109.5 . .
H34B C34 H34C 109.5 . .
C33 O5 H5C 109.5 . .
O5 C33 H33A 109.5 . .
O5 C33 H33B 109.5 . .
H33A C33 H33B 109.5 . .
O5 C33 H33C 109.5 . .
H33A C33 H33C 109.5 . .
H33B C33 H33C 109.5 . .
C33' O5' H5'A 109.5 . .
O5' C33' H33D 109.5 . .
O5' C33' H33E 109.5 . .
H33D C33' H33E 109.5 . .
O5' C33' H33F 109.5 . .
H33D C33' H33F 109.5 . .
H33E C33' H33F 109.5 . .

loop_
_geom_bond_atom_site_label_1
_geom_bond_atom_site_label_2
_geom_bond_distance
_geom_bond_site_symmetry_2
Cu1 O3 1.8822(10) .
Cu1 N1 1.9805(12) .
Cu1 N3 1.9829(12) .
Cu1 N2 1.9946(12) .
N1 C1 1.3319(19) .
N1 C8 1.4314(18) .
O1 C1 1.2458(19) .
O1 Na2 2.1448(16) .
O1 Na2 2.3627(17) 2_657
C1 C2 1.531(2) .
O2 C7 1.2621(18) .
N2 C6 1.4749(19) .
N2 C2 1.4822(18) .
N2 H7 0.85(2) .
C2 C3 1.519(3) .
C2 H2A 1.0000 .
O3 Na1 2.2415(10) .
O3 H3D 0.836(5) .
N3 C7 1.3177(18) .
N3 C20 1.4271(17) .
C3 C4 1.523(2) .
C3 H3A 0.9900 .
C3 H3B 0.9900 .
C4 C5 1.527(2) .
C4 H4A 0.9900 .
C4 H4B 0.9900 .
C5 C6 1.527(2) .
C5 H5A 0.9900 .
C5 H5B 0.9900 .
C6 C7 1.5293(19) .
C6 H6A 1.0000 .
C8 C9 1.399(2) .
C8 C13 1.412(2) .
C9 C10 1.398(2) .
C9 C17 1.521(2) .
C10 C11 1.380(2) .
C10 H10A 0.9500 .
C11 C12 1.386(2) .
C11 H11A 0.9500 .
C12 C13 1.395(2) .
C12 H12A 0.9500 .
C13 C14 1.525(2) .
C14 C16 1.530(2) .
C14 C15 1.535(2) .
C14 H14A 1.0000 .
C15 H15A 0.9800 .
C15 H15B 0.9800 .
C15 H15C 0.9800 .
C16 H16A 0.9800 .
C16 H16B 0.9800 .
C16 H16C 0.9800 .
C17 C18 1.523(2) .
C17 C19 1.524(2) .
C17 H17A 1.0000 .
C18 H18A 0.9800 .
C18 H18B 0.9800 .
C18 H18C 0.9800 .
C19 H19A 0.9800 .
C19 H19B 0.9800 .
C19 H19C 0.9800 .
C20 C21 1.400(2) .
C20 C25 1.410(2) .
C21 C22 1.399(2) .
C21 C29 1.516(2) .
C22 C23 1.380(3) .
C22 H22A 0.9500 .
C23 C24 1.384(3) .
C23 H23A 0.9500 .
C24 C25 1.396(2) .
C24 H24A 0.9500 .
C25 C26 1.513(2) .
C26 C27 1.528(2) .
C26 C28 1.530(3) .
C26 H26A 1.0000 .
C27 H27A 0.9800 .
C27 H27B 0.9800 .
C27 H27C 0.9800 .
C28 H28A 0.9800 .
C28 H28B 0.9800 .
C28 H28C 0.9800 .
C29 C31 1.527(2) .
C29 C30 1.527(3) .
C29 H29A 1.0000 .
C30 H30A 0.9800 .
C30 H30B 0.9800 .
C30 H30C 0.9800 .
C31 H31A 0.9800 .
C31 H31B 0.9800 .
C31 H31C 0.9800 .
Na1 O3 2.2415(10) 7_668
Na1 H3D 2.619(18) .
O4 C32 1.390(3) .
O4 H4C 0.8400 .
C32 H32A 0.9800 .
C32 H32B 0.9800 .
C32 H32C 0.9800 .
Na2 Na2 1.098(2) 2_657
Na2 O6 2.275(3) 2_657
Na2 O1 2.3626(17) 2_657
O6 C34 1.444(5) .
O6 H6B 0.8400 .
C34 H34A 0.9800 .
C34 H34B 0.9800 .
C34 H34C 0.9800 .
O5 C33 1.453(18) .
O5 H5C 0.8400 .
C33 H33A 0.9800 .
C33 H33B 0.9800 .
C33 H33C 0.9800 .
O5' C33' 1.47(2) .
O5' H5'A 0.8400 .
C33' H33D 0.9800 .
C33' H33E 0.9800 .
C33' H33F 0.9800 .

loop_
_geom_hbond_atom_site_label_D
_geom_hbond_atom_site_label_H
_geom_hbond_atom_site_label_A
_geom_hbond_distance_DH
_geom_hbond_distance_HA
_geom_hbond_distance_DA
_geom_hbond_angle_DHA
_geom_hbond_site_symmetry_A
O4 H4C O2 0.84 1.83 2.6657(16) 175.2 6_565
N2 H7 O4 0.85(2) 2.06(2) 2.901(2) 168.7(19) 2_657
O5 H5C O6 0.84 1.80 2.635(4) 178.9 .
O5' H5'A O6 0.84 1.86 2.666(4) 161.2 .

loop_
_geom_torsion_atom_site_label_1
_geom_torsion_atom_site_label_2
_geom_torsion_atom_site_label_3
_geom_torsion_atom_site_label_4
_geom_torsion
_geom_torsion_site_symmetry_1
Na2 O1 C1 N1 149.10(17) .
Na2 O1 C1 N1 153.27(14) 2_657
Na2 O1 C1 C2 -35.5(3) .
Na2 O1 C1 C2 -31.3(2) 2_657
C8 N1 C1 O1 3.6(3) .
Cu1 N1 C1 O1 -171.01(15) .
C8 N1 C1 C2 -171.99(13) .
Cu1 N1 C1 C2 13.41(18) .
C6 N2 C2 C3 42.25(19) .
Cu1 N2 C2 C3 -87.49(13) .
C6 N2 C2 C1 161.69(14) .
Cu1 N2 C2 C1 31.95(16) .
O1 C1 C2 N2 154.41(16) .
N1 C1 C2 N2 -29.6(2) .
O1 C1 C2 C3 -83.72(19) .
N1 C1 C2 C3 92.26(16) .
N1 Cu1 O3 Na1 -173.50(10) .
N3 Cu1 O3 Na1 4.71(11) .
N2 C2 C3 C4 -48.65(18) .
C1 C2 C3 C4 -167.25(13) .
C2 C3 C4 C5 58.1(2) .
C3 C4 C5 C6 -59.6(2) .
C2 N2 C6 C5 -43.78(19) .
Cu1 N2 C6 C5 86.19(13) .
C2 N2 C6 C7 -163.20(13) .
Cu1 N2 C6 C7 -33.23(15) .
C4 C5 C6 N2 51.71(17) .
C4 C5 C6 C7 170.46(13) .
C20 N3 C7 O2 -0.8(2) .
Cu1 N3 C7 O2 -178.80(13) .
C20 N3 C7 C6 175.78(13) .
Cu1 N3 C7 C6 -2.27(17) .
N2 C6 C7 O2 -159.74(14) .
C5 C6 C7 O2 78.92(17) .
N2 C6 C7 N3 23.37(18) .
C5 C6 C7 N3 -97.97(15) .
C1 N1 C8 C9 -98.15(17) .
Cu1 N1 C8 C9 75.79(16) .
C1 N1 C8 C13 82.92(17) .
Cu1 N1 C8 C13 -103.14(14) .
C13 C8 C9 C10 1.6(2) .
N1 C8 C9 C10 -177.28(13) .
C13 C8 C9 C17 -178.67(14) .
N1 C8 C9 C17 2.4(2) .
C8 C9 C10 C11 -1.5(2) .
C17 C9 C10 C11 178.78(15) .
C9 C10 C11 C12 0.1(2) .
C10 C11 C12 C13 1.2(2) .
C11 C12 C13 C8 -1.0(2) .
C11 C12 C13 C14 177.88(14) .
C9 C8 C13 C12 -0.4(2) .
N1 C8 C13 C12 178.54(12) .
C9 C8 C13 C14 -179.31(13) .
N1 C8 C13 C14 -0.39(19) .
C12 C13 C14 C16 21.9(2) .
C8 C13 C14 C16 -159.21(14) .
C12 C13 C14 C15 -101.81(16) .
C8 C13 C14 C15 77.10(17) .
C10 C9 C17 C18 73.95(19) .
C8 C9 C17 C18 -105.75(17) .
C10 C9 C17 C19 -49.8(2) .
C8 C9 C17 C19 130.54(17) .
C7 N3 C20 C21 -79.92(18) .
Cu1 N3 C20 C21 97.97(14) .
C7 N3 C20 C25 103.81(16) .
Cu1 N3 C20 C25 -78.29(15) .
C25 C20 C21 C22 -2.8(2) .
N3 C20 C21 C22 -178.97(13) .
C25 C20 C21 C29 174.96(14) .
N3 C20 C21 C29 -1.2(2) .
C20 C21 C22 C23 1.3(2) .
C29 C21 C22 C23 -176.51(15) .
C21 C22 C23 C24 1.2(2) .
C22 C23 C24 C25 -2.2(2) .
C23 C24 C25 C20 0.7(2) .
C23 C24 C25 C26 -177.25(15) .
C21 C20 C25 C24 1.9(2) .
N3 C20 C25 C24 178.06(13) .
C21 C20 C25 C26 179.82(14) .
N3 C20 C25 C26 -4.0(2) .
C24 C25 C26 C27 -27.0(2) .
C20 C25 C26 C27 155.09(15) .
C24 C25 C26 C28 97.22(19) .
C20 C25 C26 C28 -80.66(19) .
C22 C21 C29 C31 -49.5(2) .
C20 C21 C29 C31 132.76(17) .
C22 C21 C29 C30 74.53(19) .
C20 C21 C29 C30 -103.19(17) .
